data_2236173
loop_
_publ_author_name
'Li, Qing-Xia'
'Shi, Xian-Ju'
'Chen, Lai-Cheng'

_publ_section_title
;
 <i>catena</i>-Poly[[[bis(thiocyanato-\k<i>N</i>)zinc]bis[\m-1,3,5-tris(1<i>H</i>-1,2,4-triazol-1-ylmethyl)benzene-\k^2^<i>N</i>^4^:<i>N</i>^4'^]]
 monohydrate]
;
_journal_coeditor_code DS2211
_journal_issue 10
_journal_name_full 'Acta Crystallographica Section E'
_journal_page_first m1299
_journal_paper_doi 10.1107/S1600536812039256
_journal_volume 68
_journal_year 2012
_chemical_formula_iupac '[Zn (N C S)2 (C15 H15 N9)2], H2 O'
_chemical_formula_moiety 'C32 H30 N20 S2 Zn, H2 O1'
_chemical_formula_sum 'C32 H32 N20 O S2 Zn'
_chemical_formula_weight 842.27
_chemical_name_systematic
;
<i>catena</i>-Poly[[[bis(thiocyanato-\k<i>N</i>)zinc]bis[\m-1,3,5-
tris(1<i>H</i>-1,2,4-triazol-1-ylmethyl)benzene-\k^2^<i>N</i>^4^:<i>N</i>^4'^]]
monohydrate]
;
_space_group_IT_number 2
_symmetry_cell_setting triclinic
_symmetry_space_group_name_Hall '-P 1'
_symmetry_space_group_name_H-M 'P -1'
_atom_sites_solution_hydrogens geom
_atom_sites_solution_primary direct
_atom_sites_solution_secondary difmap
_audit_creation_method SHELXL-97
_cell_angle_alpha 80.01(3)
_cell_angle_beta 85.40(3)
_cell_angle_gamma 89.55(3)
_cell_formula_units_Z 1
_cell_length_a 8.5766(17)
_cell_length_b 9.5036(19)
_cell_length_c 11.723(2)
_cell_measurement_reflns_used 2773
_cell_measurement_temperature 293(2)
_cell_measurement_theta_max 27.8485
_cell_measurement_theta_min 2.1759
_cell_volume 938.0(3)
_computing_cell_refinement 'CrystalClear (Rigaku/MSC, 2006)'
_computing_data_collection 'CrystalClear (Rigaku/MSC, 2006)'
_computing_data_reduction 'CrystalClear (Rigaku/MSC, 2006)'
_computing_molecular_graphics 'CrystalStructure (Rigaku/MSC, 2006)'
_computing_publication_material 'CrystalStructure (Rigaku/MSC, 2006)'
_computing_structure_refinement 'SHELXL97 (Sheldrick, 2008)'
_computing_structure_solution 'SHELXS97 (Sheldrick, 2008)'
_diffrn_ambient_temperature 293(2)
_diffrn_detector_area_resol_mean 28.5714
_diffrn_measured_fraction_theta_full 0.987
_diffrn_measured_fraction_theta_max 0.987
_diffrn_measurement_device_type 'Rigaku Saturn724'
_diffrn_measurement_method '\w and \f scans'
_diffrn_radiation_monochromator graphite
_diffrn_radiation_source 'fine-focus sealed tube'
_diffrn_radiation_type MoK\a
_diffrn_radiation_wavelength 0.71073
_diffrn_reflns_av_R_equivalents 0.0235
_diffrn_reflns_av_sigmaI/netI 0.0282
_diffrn_reflns_limit_h_max 11
_diffrn_reflns_limit_h_min -11
_diffrn_reflns_limit_k_max 12
_diffrn_reflns_limit_k_min -12
_diffrn_reflns_limit_l_max 15
_diffrn_reflns_limit_l_min -15
_diffrn_reflns_number 11566
_diffrn_reflns_theta_full 27.94
_diffrn_reflns_theta_max 27.94
_diffrn_reflns_theta_min 2.18
_exptl_absorpt_coefficient_mu 0.825
_exptl_absorpt_correction_T_max 0.8793
_exptl_absorpt_correction_T_min 0.8524
_exptl_absorpt_correction_type multi-scan
_exptl_crystal_colour Colorless
_exptl_crystal_density_diffrn 1.491
_exptl_crystal_density_method 'not measured'
_exptl_crystal_description Prism
_exptl_crystal_F_000 434
_exptl_crystal_size_max 0.20
_exptl_crystal_size_mid 0.18
_exptl_crystal_size_min 0.16
_refine_diff_density_max 0.607
_refine_diff_density_min -0.390
_refine_ls_extinction_method none
_refine_ls_goodness_of_fit_ref 1.054
_refine_ls_hydrogen_treatment mixed
_refine_ls_matrix_type full
_refine_ls_number_parameters 265
_refine_ls_number_reflns 4444
_refine_ls_number_restraints 9
_refine_ls_restrained_S_all 1.311
_refine_ls_R_factor_all 0.0467
_refine_ls_R_factor_gt 0.0411
_refine_ls_shift/su_max 0.000
_refine_ls_shift/su_mean 0.000
_refine_ls_structure_factor_coef Fsqd
_refine_ls_weighting_details 'calc w=1/[\s^2^(Fo^2^)+(0.0517P)^2^+0.3475P] where P=(Fo^2^+2Fc^2^)/3'
_refine_ls_weighting_scheme calc
_refine_ls_wR_factor_gt 0.1027
_refine_ls_wR_factor_ref 0.1077
_reflns_number_gt 3972
_reflns_number_total 4444
_reflns_threshold_expression I>2sigma(I)
_cod_data_source_file ds2211.cif
_cod_data_source_block I
_cod_database_code 2236173
_cod_database_fobs_code 2236173

loop_
_symmetry_equiv_pos_as_xyz
'x, y, z'
'-x, -y, -z'

loop_
_atom_site_type_symbol
_atom_site_label
_atom_site_fract_x
_atom_site_fract_y
_atom_site_fract_z
_atom_site_U_iso_or_equiv
_atom_site_adp_type
_atom_site_calc_flag
_atom_site_refinement_flags
_atom_site_occupancy
_atom_site_symmetry_multiplicity
Zn Zn1 0.0000 1.0000 0.0000 0.03753(14) Uani d S 1 2
N N1 -0.1335(3) 1.0823(3) 0.1368(2) 0.0516(6) Uani d . 1 1
N N2 0.1925(2) 0.9400(2) 0.11113(18) 0.0398(5) Uani d . 1 1
N N3 0.3170(2) 0.8611(2) 0.26349(17) 0.0374(4) Uani d . 1 1
N N4 0.4133(3) 0.8369(3) 0.1727(2) 0.0561(7) Uani d . 1 1
N N5 0.2223(3) 0.2854(2) 0.3054(2) 0.0431(5) Uani d . 1 1
N N8 0.0899(2) 1.2105(2) -0.06854(18) 0.0397(5) Uani d . 1 1
N N9 0.0847(3) 1.4448(3) -0.1391(2) 0.0579(7) Uani d . 1 1
N N10 0.2207(3) 1.3860(2) -0.17586(18) 0.0395(5) Uani d . 1 1
O O1 0.5990(11) 0.4298(9) 0.9817(9) 0.135(3) Uani d PD 0.50 1
C C2 0.1872(3) 0.9224(3) 0.2261(2) 0.0404(5) Uani d . 1 1
H H2 0.1043 0.9494 0.2736 0.049 Uiso calc R 1 1
C C3 0.3328(3) 0.8857(4) 0.0833(2) 0.0527(7) Uani d . 1 1
H H3 0.3701 0.8829 0.0070 0.063 Uiso calc R 1 1
C C4 0.3613(4) 0.8227(3) 0.3821(2) 0.0444(6) Uani d . 1 1
H H4B 0.3159 0.8913 0.4273 0.053 Uiso calc R 1 1
H H4A 0.4742 0.8302 0.3812 0.053 Uiso calc R 1 1
C C5 0.3110(3) 0.6738(2) 0.4421(2) 0.0343(5) Uani d . 1 1
C C6 0.3413(3) 0.6377(2) 0.5581(2) 0.0350(5) Uani d . 1 1
H H6 0.3910 0.7036 0.5933 0.042 Uiso calc R 1 1
C C7 0.2990(3) 0.5056(3) 0.6222(2) 0.0357(5) Uani d . 1 1
C C8 0.2262(3) 0.4067(3) 0.5681(2) 0.0396(5) Uani d . 1 1
H H8 0.1982 0.3171 0.6103 0.048 Uiso calc R 1 1
C C9 0.1954(3) 0.4408(3) 0.4526(2) 0.0385(5) Uani d . 1 1
C C10 0.2379(3) 0.5756(3) 0.3897(2) 0.0381(5) Uani d . 1 1
H H10 0.2168 0.5993 0.3121 0.046 Uiso calc R 1 1
C C11 0.1173(3) 0.3323(3) 0.3945(3) 0.0466(6) Uani d . 1 1
H H11B 0.0839 0.2503 0.4527 0.056 Uiso calc R 1 1
H H11A 0.0251 0.3744 0.3599 0.056 Uiso calc R 1 1
C C14 0.3404(3) 0.4707(3) 0.7471(2) 0.0458(6) Uani d . 1 1
H H14A 0.4382 0.4187 0.7498 0.055 Uiso calc R 1 1
H H14B 0.3564 0.5592 0.7753 0.055 Uiso calc R 1 1
C C15 0.0108(4) 1.3348(3) -0.0744(3) 0.0528(7) Uani d . 1 1
H H15 -0.0874 1.3420 -0.0360 0.063 Uiso calc R 1 1
C C16 0.2207(3) 1.2478(3) -0.1330(2) 0.0412(6) Uani d . 1 1
H H16 0.3017 1.1857 -0.1465 0.049 Uiso calc R 1 1
C C1 -0.1657(3) 1.0544(3) 0.2354(2) 0.0422(6) Uani d . 1 1
N N6 0.3491(3) 0.2042(3) 0.3333(2) 0.0560(6) Uani d . 1 1
N N7 0.3519(4) 0.2694(3) 0.1395(3) 0.0728(8) Uani d . 1 1
C C12 0.4207(4) 0.1989(4) 0.2304(3) 0.0599(8) Uani d . 1 1
H H12 0.5134 0.1490 0.2217 0.072 Uiso calc R 1 1
C C13 0.2266(5) 0.3210(4) 0.1909(3) 0.0661(9) Uani d . 1 1
H H13 0.1508 0.3756 0.1514 0.079 Uiso calc R 1 1
H H1A 0.517(7) 0.391(8) 1.021(7) 0.099 Uiso d PD 0.50 1
H H1B 0.588(10) 0.5203(18) 0.969(8) 0.099 Uiso d PD 0.50 1
S S1 -0.21123(13) 1.00586(11) 0.37384(7) 0.0710(3) Uani d U 1 1

loop_
_atom_site_aniso_label
_atom_site_aniso_U_11
_atom_site_aniso_U_22
_atom_site_aniso_U_33
_atom_site_aniso_U_12
_atom_site_aniso_U_13
_atom_site_aniso_U_23
Zn1 0.0382(2) 0.0368(2) 0.0329(2) 0.00232(16) -0.00183(16) 0.00624(15)
N1 0.0540(14) 0.0583(15) 0.0387(12) 0.0090(11) 0.0033(11) -0.0010(11)
N2 0.0371(11) 0.0417(11) 0.0377(11) 0.0018(9) -0.0051(9) 0.0024(9)
N3 0.0422(11) 0.0363(10) 0.0313(10) 0.0001(8) -0.0048(8) 0.0018(8)
N4 0.0436(13) 0.0825(19) 0.0403(12) 0.0183(12) -0.0039(10) -0.0054(12)
N5 0.0470(12) 0.0392(11) 0.0464(12) 0.0006(9) -0.0147(10) -0.0112(9)
N8 0.0418(11) 0.0370(11) 0.0364(10) 0.0007(9) -0.0020(9) 0.0040(8)
N9 0.0670(16) 0.0378(12) 0.0624(16) 0.0086(11) 0.0138(13) 0.0002(11)
N10 0.0450(12) 0.0347(10) 0.0358(10) -0.0016(9) -0.0034(9) 0.0023(8)
O1 0.147(7) 0.097(5) 0.142(7) -0.010(5) 0.029(6) 0.012(5)
C2 0.0390(13) 0.0412(13) 0.0391(13) 0.0037(10) -0.0015(10) -0.0019(10)
C3 0.0417(15) 0.079(2) 0.0343(13) 0.0104(14) -0.0010(11) -0.0011(13)
C4 0.0587(16) 0.0396(13) 0.0333(12) -0.0075(12) -0.0109(11) 0.0017(10)
C5 0.0352(12) 0.0323(11) 0.0340(11) 0.0014(9) -0.0028(9) -0.0019(9)
C6 0.0365(12) 0.0337(11) 0.0345(12) -0.0018(9) -0.0060(9) -0.0034(9)
C7 0.0360(12) 0.0356(12) 0.0336(11) -0.0013(9) -0.0033(9) -0.0004(9)
C8 0.0412(13) 0.0328(12) 0.0425(13) -0.0024(10) -0.0027(11) -0.0003(10)
C9 0.0358(12) 0.0368(12) 0.0439(13) -0.0017(10) -0.0028(10) -0.0098(10)
C10 0.0435(13) 0.0380(12) 0.0330(12) 0.0014(10) -0.0068(10) -0.0055(10)
C11 0.0446(15) 0.0441(14) 0.0535(16) -0.0052(11) -0.0081(12) -0.0131(12)
C14 0.0505(15) 0.0461(14) 0.0368(13) -0.0133(12) -0.0084(11) 0.0072(11)
C15 0.0564(17) 0.0432(15) 0.0531(16) 0.0054(12) 0.0138(13) -0.0011(12)
C16 0.0390(13) 0.0381(13) 0.0426(13) 0.0035(10) -0.0054(11) 0.0050(10)
C1 0.0423(14) 0.0388(13) 0.0457(14) 0.0095(10) -0.0019(11) -0.0090(11)
N6 0.0552(15) 0.0525(14) 0.0631(16) 0.0080(11) -0.0175(13) -0.0127(12)
N7 0.089(2) 0.074(2) 0.0569(17) 0.0002(17) 0.0022(16) -0.0172(15)
C12 0.0532(18) 0.0542(18) 0.078(2) -0.0016(14) -0.0063(16) -0.0266(16)
C13 0.086(2) 0.063(2) 0.0518(18) 0.0154(18) -0.0215(17) -0.0102(15)
S1 0.0963(6) 0.0730(5) 0.0395(4) 0.0230(5) 0.0105(4) -0.0065(4)

loop_
_atom_type_symbol
_atom_type_description
_atom_type_scat_dispersion_real
_atom_type_scat_dispersion_imag
_atom_type_scat_source
C C 0.0033 0.0016 'International Tables Vol C Tables 4.2.6.8 and 6.1.1.4'
H H 0.0000 0.0000 'International Tables Vol C Tables 4.2.6.8 and 6.1.1.4'
N N 0.0061 0.0033 'International Tables Vol C Tables 4.2.6.8 and 6.1.1.4'
O O 0.0106 0.0060 'International Tables Vol C Tables 4.2.6.8 and 6.1.1.4'
S S 0.1246 0.1234 'International Tables Vol C Tables 4.2.6.8 and 6.1.1.4'
Zn Zn 0.2839 1.4301 'International Tables Vol C Tables 4.2.6.8 and 6.1.1.4'

loop_
_geom_angle_atom_site_label_1
_geom_angle_atom_site_label_2
_geom_angle_atom_site_label_3
_geom_angle_site_symmetry_1
_geom_angle_site_symmetry_3
_geom_angle
N8 Zn1 N8 . 2_575 180.0
N8 Zn1 N1 . . 89.99(9)
N8 Zn1 N1 2_575 . 90.01(9)
N8 Zn1 N1 . 2_575 90.01(9)
N8 Zn1 N1 2_575 2_575 89.99(9)
N1 Zn1 N1 . 2_575 180.0
N8 Zn1 N2 . 2_575 85.29(8)
N8 Zn1 N2 2_575 2_575 94.71(8)
N1 Zn1 N2 . 2_575 88.53(9)
N1 Zn1 N2 2_575 2_575 91.47(9)
N8 Zn1 N2 . . 94.71(8)
N8 Zn1 N2 2_575 . 85.29(8)
N1 Zn1 N2 . . 91.47(9)
N1 Zn1 N2 2_575 . 88.53(9)
N2 Zn1 N2 2_575 . 180.00(11)
C1 N1 Zn1 . . 140.3(2)
C2 N2 C3 . . 102.6(2)
C2 N2 Zn1 . . 127.61(18)
C3 N2 Zn1 . . 128.64(18)
C2 N3 N4 . . 109.9(2)
C2 N3 C4 . . 128.9(2)
N4 N3 C4 . . 121.2(2)
C3 N4 N3 . . 102.6(2)
C13 N5 N6 . . 108.7(3)
C13 N5 C11 . . 129.8(3)
N6 N5 C11 . . 121.1(2)
C16 N8 C15 . . 103.1(2)
C16 N8 Zn1 . . 128.82(18)
C15 N8 Zn1 . . 126.93(19)
C15 N9 N10 . . 102.7(2)
C16 N10 N9 . . 109.5(2)
C16 N10 C14 . 1_564 128.6(2)
N9 N10 C14 . 1_564 121.8(2)
H1A O1 H1B . . 109(3)
N2 C2 N3 . . 110.2(2)
N2 C2 H2 . . 124.9
N3 C2 H2 . . 124.9
N4 C3 N2 . . 114.6(2)
N4 C3 H3 . . 122.7
N2 C3 H3 . . 122.7
N3 C4 C5 . . 114.5(2)
N3 C4 H4B . . 108.6
C5 C4 H4B . . 108.6
N3 C4 H4A . . 108.6
C5 C4 H4A . . 108.6
H4B C4 H4A . . 107.6
C10 C5 C6 . . 119.5(2)
C10 C5 C4 . . 124.7(2)
C6 C5 C4 . . 115.9(2)
C7 C6 C5 . . 121.1(2)
C7 C6 H6 . . 119.5
C5 C6 H6 . . 119.5
C6 C7 C8 . . 119.0(2)
C6 C7 C14 . . 118.5(2)
C8 C7 C14 . . 122.4(2)
C9 C8 C7 . . 120.6(2)
C9 C8 H8 . . 119.7
C7 C8 H8 . . 119.7
C8 C9 C10 . . 119.4(2)
C8 C9 C11 . . 120.2(2)
C10 C9 C11 . . 120.4(2)
C5 C10 C9 . . 120.4(2)
C5 C10 H10 . . 119.8
C9 C10 H10 . . 119.8
N5 C11 C9 . . 111.5(2)
N5 C11 H11B . . 109.3
C9 C11 H11B . . 109.3
N5 C11 H11A . . 109.3
C9 C11 H11A . . 109.3
H11B C11 H11A . . 108.0
N10 C14 C7 1_546 . 113.3(2)
N10 C14 H14A 1_546 . 108.9
C7 C14 H14A . . 108.9
N10 C14 H14B 1_546 . 108.9
C7 C14 H14B . . 108.9
H14A C14 H14B . . 107.7
N9 C15 N8 . . 114.2(3)
N9 C15 H15 . . 122.9
N8 C15 H15 . . 122.9
N8 C16 N10 . . 110.5(2)
N8 C16 H16 . . 124.8
N10 C16 H16 . . 124.8
N1 C1 S1 . . 176.9(3)
C12 N6 N5 . . 102.2(3)
C13 N7 C12 . . 101.6(3)
N6 C12 N7 . . 115.9(3)
N6 C12 H12 . . 122.1
N7 C12 H12 . . 122.1
N5 C13 N7 . . 111.6(3)
N5 C13 H13 . . 124.2
N7 C13 H13 . . 124.2

loop_
_geom_bond_atom_site_label_1
_geom_bond_atom_site_label_2
_geom_bond_site_symmetry_2
_geom_bond_distance
Zn1 N8 . 2.146(2)
Zn1 N8 2_575 2.146(2)
Zn1 N1 . 2.149(2)
Zn1 N1 2_575 2.149(2)
Zn1 N2 2_575 2.196(2)
Zn1 N2 . 2.196(2)
N1 C1 . 1.152(3)
N2 C2 . 1.327(3)
N2 C3 . 1.344(3)
N3 C2 . 1.322(3)
N3 N4 . 1.346(3)
N3 C4 . 1.455(3)
N4 C3 . 1.316(4)
N5 C13 . 1.324(4)
N5 N6 . 1.357(3)
N5 C11 . 1.452(4)
N8 C16 . 1.316(3)
N8 C15 . 1.353(4)
N9 C15 . 1.314(4)
N9 N10 . 1.361(3)
N10 C16 . 1.322(3)
N10 C14 1_564 1.459(3)
O1 H1A . 0.853(13)
O1 H1B . 0.853(13)
C2 H2 . 0.9300
C3 H3 . 0.9300
C4 C5 . 1.516(3)
C4 H4B . 0.9700
C4 H4A . 0.9700
C5 C10 . 1.383(3)
C5 C6 . 1.390(3)
C6 C7 . 1.382(3)
C6 H6 . 0.9300
C7 C8 . 1.398(3)
C7 C14 . 1.515(3)
C8 C9 . 1.383(4)
C8 H8 . 0.9300
C9 C10 . 1.398(3)
C9 C11 . 1.518(3)
C10 H10 . 0.9300
C11 H11B . 0.9700
C11 H11A . 0.9700
C14 N10 1_546 1.459(3)
C14 H14A . 0.9700
C14 H14B . 0.9700
C15 H15 . 0.9300
C16 H16 . 0.9300
C1 S1 . 1.625(3)
N6 C12 . 1.317(4)
N7 C13 . 1.322(5)
N7 C12 . 1.334(5)
C12 H12 . 0.9300
C13 H13 . 0.9300
